data_7020883
loop_
_publ_author_name
'Liu, Bin'
'Ding, Tuo'
'Hua, Wei-Jie'
'Liu, Xue-Mei'
'Hu, Huai-Ming'
'Li, Shu-Hua'
'Zheng, Li-Min'

_publ_section_title
;
 Diruthenium(iii,iii) diphosphonate with a spin ground state S = 2
;
_journal_issue 10
_journal_name_full 'Dalton Transactions'
_journal_page_first 3429
_journal_paper_doi 10.1039/c2dt32306k
_journal_volume 42
_journal_year 2013
_chemical_formula_moiety 'C4 H10 C1 O15 P4 Ru2, 2(C4 H12 N2), 5(H2 O)'
_chemical_formula_sum 'C12 H44 Cl N4 O20 P4 Ru2'
_chemical_formula_weight 925.98
_chemical_name_systematic
;
?
;
_space_group_IT_number 14
_symmetry_cell_setting monoclinic
_symmetry_space_group_name_Hall '-P 2yn'
_symmetry_space_group_name_H-M 'P 1 21/n 1'
_atom_sites_solution_hydrogens geom
_atom_sites_solution_primary direct
_atom_sites_solution_secondary difmap
_audit_creation_method SHELXL-97
_cell_angle_alpha 90.00
_cell_angle_beta 108.229(2)
_cell_angle_gamma 90.00
_cell_formula_units_Z 4
_cell_length_a 12.132(2)
_cell_length_b 16.893(3)
_cell_length_c 16.690(3)
_cell_measurement_temperature 296(2)
_cell_volume 3248.9(10)
_computing_cell_refinement 'Bruker SMART'
_computing_data_collection 'Bruker SMART'
_computing_data_reduction 'Bruker SHELXTL'
_computing_molecular_graphics 'Bruker SHELXTL'
_computing_publication_material 'Bruker SHELXTL'
_computing_structure_refinement 'SHELXL-97 (Sheldrick, 1997)'
_computing_structure_solution 'SHELXS-97 (Sheldrick, 1990)'
_diffrn_ambient_temperature 296(2)
_diffrn_measured_fraction_theta_full 0.998
_diffrn_measured_fraction_theta_max 0.998
_diffrn_measurement_device_type 'APEX II CCD'
_diffrn_measurement_method '\w-\p scans'
_diffrn_radiation_monochromator graphite
_diffrn_radiation_source 'fine-focus sealed tube'
_diffrn_radiation_type MoK\a
_diffrn_radiation_wavelength 0.71073
_diffrn_reflns_av_R_equivalents 0.0324
_diffrn_reflns_av_sigmaI/netI 0.0400
_diffrn_reflns_limit_h_max 12
_diffrn_reflns_limit_h_min -14
_diffrn_reflns_limit_k_max 20
_diffrn_reflns_limit_k_min -17
_diffrn_reflns_limit_l_max 19
_diffrn_reflns_limit_l_min -12
_diffrn_reflns_number 15321
_diffrn_reflns_theta_full 25.05
_diffrn_reflns_theta_max 25.05
_diffrn_reflns_theta_min 1.76
_exptl_absorpt_coefficient_mu 1.292
_exptl_absorpt_correction_T_max 0.8298
_exptl_absorpt_correction_T_min 0.8298
_exptl_absorpt_correction_type multi-scan
_exptl_absorpt_process_details sadabs
_exptl_crystal_colour brown
_exptl_crystal_density_diffrn 1.893
_exptl_crystal_density_method 'not measured'
_exptl_crystal_description block
_exptl_crystal_F_000 1876
_exptl_crystal_size_max 0.15
_exptl_crystal_size_mid 0.15
_exptl_crystal_size_min 0.15
_refine_diff_density_max 1.235
_refine_diff_density_min -1.021
_refine_diff_density_rms 0.112
_refine_ls_extinction_method none
_refine_ls_goodness_of_fit_ref 1.036
_refine_ls_hydrogen_treatment mixed
_refine_ls_matrix_type full
_refine_ls_number_parameters 425
_refine_ls_number_reflns 5745
_refine_ls_number_restraints 12
_refine_ls_restrained_S_all 1.036
_refine_ls_R_factor_all 0.0550
_refine_ls_R_factor_gt 0.0381
_refine_ls_shift/su_max 0.010
_refine_ls_shift/su_mean 0.000
_refine_ls_structure_factor_coef Fsqd
_refine_ls_weighting_details 'calc w=1/[\s^2^(Fo^2^)+(0.0553P)^2^+4.2887P] where P=(Fo^2^+2Fc^2^)/3'
_refine_ls_weighting_scheme calc
_refine_ls_wR_factor_gt 0.0970
_refine_ls_wR_factor_ref 0.1105
_reflns_number_gt 4361
_reflns_number_total 5745
_reflns_threshold_expression >2sigma(I)
_cod_data_source_file c2dt32306k.txt
_cod_data_source_block rucl
_cod_depositor_comments
;
The following automatic conversions were performed:

'_symmetry_cell_setting' value 'Monoclinic' changed to 'monoclinic'
according to /home/saulius/struct/CIF-dictionaries/cif_core.dic
dictionary named 'cif_core.dic' version 2.4.2 from 2011-04-26.

Automatic conversion script
Id: cif_fix_values 1891 2012-01-12 08:04:46Z andrius 
;
_cod_original_cell_volume 3248.8(10)
_cod_original_sg_symbol_H-M 'P 21/n'
_cod_database_code 7020883

loop_
_symmetry_equiv_pos_as_xyz
'x, y, z'
'-x+1/2, y+1/2, -z+1/2'
'-x, -y, -z'
'x-1/2, -y-1/2, z-1/2'

loop_
_atom_site_label
_atom_site_type_symbol
_atom_site_fract_x
_atom_site_fract_y
_atom_site_fract_z
_atom_site_U_iso_or_equiv
_atom_site_adp_type
_atom_site_occupancy
_atom_site_symmetry_multiplicity
_atom_site_calc_flag
_atom_site_refinement_flags
Ru1 Ru 0.41266(3) 0.242954(17) 0.73890(2) 0.02087(12) Uani 1 1 d .
Ru2 Ru 0.61630(3) 0.249892(16) 0.767953(19) 0.01943(12) Uani 1 1 d .
Cl1 Cl 0.84063(10) 0.24956(6) 0.79684(8) 0.0369(3) Uani 1 1 d .
P1 P 0.54300(9) 0.14465(6) 0.88983(7) 0.0246(3) Uani 1 1 d .
P2 P 0.53437(10) 0.32516(6) 0.90436(7) 0.0254(3) Uani 1 1 d .
P3 P 0.48450(10) 0.34999(6) 0.61997(7) 0.0270(3) Uani 1 1 d .
P4 P 0.49280(10) 0.17140(6) 0.59968(7) 0.0286(3) Uani 1 1 d .
O1 O 0.4239(2) 0.14984(15) 0.81906(17) 0.0268(7) Uani 1 1 d .
O2 O 0.6406(2) 0.15709(15) 0.84998(17) 0.0241(6) Uani 1 1 d .
O3 O 0.5555(3) 0.06916(16) 0.93877(18) 0.0348(7) Uani 1 1 d .
O4 O 0.4166(2) 0.31972(16) 0.83384(18) 0.0284(7) Uani 1 1 d .
O5 O 0.6344(2) 0.32735(15) 0.86464(17) 0.0247(6) Uani 1 1 d .
O6 O 0.5391(3) 0.39267(17) 0.96302(19) 0.0376(8) Uani 1 1 d .
O7 O 0.6577(3) 0.22734(18) 1.02871(18) 0.0330(7) Uani 1 1 d .
H7 H 0.7114 0.2308 1.0089 0.050 Uiso 1 1 calc R
O8 O 0.3851(2) 0.33511(15) 0.65864(18) 0.0270(6) Uani 1 1 d .
O9 O 0.6030(2) 0.34433(15) 0.68971(17) 0.0264(6) Uani 1 1 d .
O10 O 0.4643(3) 0.42715(17) 0.5741(2) 0.0410(8) Uani 1 1 d .
O11 O 0.3948(2) 0.16691(16) 0.64090(17) 0.0283(7) Uani 1 1 d .
O12 O 0.6104(2) 0.17304(16) 0.67195(17) 0.0269(7) Uani 1 1 d .
O13 O 0.4864(3) 0.10659(18) 0.53809(19) 0.0422(8) Uani 1 1 d .
O14 O 0.3631(3) 0.2707(2) 0.48646(19) 0.0418(8) Uani 1 1 d .
H14 H 0.3671 0.2677 0.4384 0.063 Uiso 1 1 calc R
O15 O 0.2120(3) 0.2232(2) 0.6982(2) 0.0363(8) Uani 1 1 d D
O16 O 0.2298(6) 0.3754(3) 0.9201(4) 0.119(2) Uani 1 1 d D
O17 O 0.0883(5) 0.2991(4) 0.7777(4) 0.114(2) Uani 1 1 d D
O18 O 0.2486(4) 0.0400(2) 0.5770(3) 0.0626(11) Uani 1 1 d D
O19 O 0.5188(4) 0.4536(2) 0.1185(2) 0.0567(10) Uani 1 1 d D
O20 O 0.1299(7) 0.9658(4) 0.0907(3) 0.161(4) Uani 1 1 d D
N1 N 0.3329(4) 0.0652(2) 0.3890(2) 0.0438(11) Uani 1 1 d .
H1D H 0.3751 0.0753 0.4428 0.053 Uiso 1 1 calc R
H1E H 0.2882 0.1078 0.3689 0.053 Uiso 1 1 calc R
N2 N 0.2686(4) -0.0387(2) 0.2460(2) 0.0426(10) Uani 1 1 d .
H2A H 0.3130 -0.0815 0.2661 0.051 Uiso 1 1 calc R
H2B H 0.2265 -0.0487 0.1921 0.051 Uiso 1 1 calc R
N3 N 0.2216(4) 0.0519(2) 0.7626(3) 0.0449(11) Uani 1 1 d .
H3D H 0.1721 0.0627 0.7111 0.054 Uiso 1 1 calc R
H3E H 0.2825 0.0849 0.7722 0.054 Uiso 1 1 calc R
N4 N 0.2820(4) -0.0390(2) 0.9154(3) 0.0476(12) Uani 1 1 d .
H4A H 0.2204 -0.0715 0.9056 0.057 Uiso 1 1 calc R
H4B H 0.3312 -0.0502 0.9669 0.057 Uiso 1 1 calc R
C1 C 0.4534(4) 0.2227(3) 1.0032(3) 0.0381(11) Uani 1 1 d .
H1A H 0.4610 0.1731 1.0324 0.057 Uiso 1 1 calc R
H1B H 0.3786 0.2255 0.9611 0.057 Uiso 1 1 calc R
H1C H 0.4612 0.2653 1.0427 0.057 Uiso 1 1 calc R
C2 C 0.5481(4) 0.2296(2) 0.9609(3) 0.0262(9) Uani 1 1 d .
C3 C 0.5729(4) 0.2782(3) 0.5040(3) 0.0444(12) Uani 1 1 d .
H3A H 0.5641 0.3288 0.4765 0.067 Uiso 1 1 calc R
H3B H 0.5656 0.2370 0.4630 0.067 Uiso 1 1 calc R
H3C H 0.6479 0.2751 0.5458 0.067 Uiso 1 1 calc R
C4 C 0.4788(4) 0.2681(3) 0.5464(3) 0.0300(10) Uani 1 1 d .
C5 C 0.1896(4) -0.0249(3) 0.2966(3) 0.0437(12) Uani 1 1 d .
H5A H 0.1436 -0.0720 0.2958 0.052 Uiso 1 1 calc R
H5B H 0.1370 0.0182 0.2721 0.052 Uiso 1 1 calc R
C6 C 0.2579(4) -0.0047(3) 0.3864(3) 0.0433(12) Uani 1 1 d .
H6A H 0.2049 0.0065 0.4181 0.052 Uiso 1 1 calc R
H6B H 0.3056 -0.0495 0.4125 0.052 Uiso 1 1 calc R
C7 C 0.4126(5) 0.0516(3) 0.3378(3) 0.0486(13) Uani 1 1 d .
H7A H 0.4659 0.0089 0.3625 0.058 Uiso 1 1 calc R
H7B H 0.4577 0.0990 0.3380 0.058 Uiso 1 1 calc R
C8 C 0.3442(5) 0.0306(3) 0.2487(3) 0.0503(14) Uani 1 1 d .
H8A H 0.2968 0.0754 0.2222 0.060 Uiso 1 1 calc R
H8B H 0.3971 0.0189 0.2171 0.060 Uiso 1 1 calc R
C9 C 0.1624(5) 0.0653(3) 0.8272(3) 0.0575(15) Uani 1 1 d .
H9A H 0.0925 0.0333 0.8141 0.069 Uiso 1 1 calc R
H9B H 0.1402 0.1205 0.8268 0.069 Uiso 1 1 calc R
C10 C 0.2431(5) 0.0434(3) 0.9135(3) 0.0521(14) Uani 1 1 d .
H10A H 0.3100 0.0783 0.9281 0.063 Uiso 1 1 calc R
H10B H 0.2032 0.0505 0.9551 0.063 Uiso 1 1 calc R
C11 C 0.3406(5) -0.0526(3) 0.8512(3) 0.0490(14) Uani 1 1 d .
H11A H 0.3625 -0.1079 0.8520 0.059 Uiso 1 1 calc R
H11B H 0.4108 -0.0210 0.8647 0.059 Uiso 1 1 calc R
C12 C 0.2625(5) -0.0310(3) 0.7645(3) 0.0517(15) Uani 1 1 d .
H12A H 0.3044 -0.0372 0.7240 0.062 Uiso 1 1 calc R
H12B H 0.1963 -0.0664 0.7484 0.062 Uiso 1 1 calc R
H15A H 0.169(5) 0.250(3) 0.719(4) 0.078 Uiso 1 1 d D
H15B H 0.191(6) 0.237(3) 0.6480(16) 0.078 Uiso 1 1 d D
H16A H 0.231(6) 0.4259(13) 0.915(4) 0.078 Uiso 1 1 d D
H16B H 0.213(6) 0.351(4) 0.875(2) 0.078 Uiso 1 1 d D
H17A H 0.050(5) 0.268(3) 0.801(4) 0.078 Uiso 1 1 d D
H17B H 0.098(6) 0.338(3) 0.810(3) 0.078 Uiso 1 1 d D
H18A H 0.293(4) 0.079(2) 0.598(4) 0.078 Uiso 1 1 d D
H18B H 0.187(3) 0.064(3) 0.546(3) 0.078 Uiso 1 1 d D
H19A H 0.516(5) 0.424(3) 0.076(3) 0.078 Uiso 1 1 d D
H19B H 0.496(5) 0.5001(18) 0.100(4) 0.078 Uiso 1 1 d D
H20A H 0.121(6) 1.0131(14) 0.081(4) 0.078 Uiso 1 1 d D
H20B H 0.121(5) 0.946(3) 0.043(2) 0.078 Uiso 1 1 d D

loop_
_atom_site_aniso_label
_atom_site_aniso_U_11
_atom_site_aniso_U_22
_atom_site_aniso_U_33
_atom_site_aniso_U_23
_atom_site_aniso_U_13
_atom_site_aniso_U_12
Ru1 0.0220(2) 0.02223(18) 0.0164(2) 0.00102(12) 0.00316(14) -0.00056(12)
Ru2 0.0213(2) 0.01995(19) 0.0153(2) -0.00091(12) 0.00323(14) -0.00024(11)
Cl1 0.0286(6) 0.0512(7) 0.0302(6) -0.0002(5) 0.0081(5) -0.0026(5)
P1 0.0266(6) 0.0246(5) 0.0194(6) 0.0037(4) 0.0025(4) -0.0039(4)
P2 0.0301(6) 0.0261(5) 0.0200(6) -0.0035(4) 0.0077(5) 0.0005(4)
P3 0.0305(6) 0.0266(5) 0.0230(6) 0.0060(4) 0.0069(5) 0.0022(4)
P4 0.0297(6) 0.0302(6) 0.0209(6) -0.0058(5) 0.0010(5) 0.0047(4)
O1 0.0246(15) 0.0265(14) 0.0251(16) 0.0050(12) 0.0018(12) -0.0056(11)
O2 0.0254(15) 0.0249(14) 0.0192(15) 0.0019(11) 0.0028(12) 0.0008(11)
O3 0.0432(19) 0.0288(15) 0.0268(17) 0.0090(13) 0.0028(14) -0.0066(13)
O4 0.0277(16) 0.0325(15) 0.0251(16) 0.0000(12) 0.0081(13) 0.0048(12)
O5 0.0279(16) 0.0240(14) 0.0206(15) -0.0046(11) 0.0052(12) -0.0021(11)
O6 0.050(2) 0.0353(17) 0.0281(17) -0.0068(14) 0.0123(15) 0.0038(14)
O7 0.0292(17) 0.0466(17) 0.0205(16) 0.0001(14) 0.0038(13) -0.0028(14)
O8 0.0285(16) 0.0262(14) 0.0254(16) 0.0026(12) 0.0068(12) 0.0033(12)
O9 0.0274(16) 0.0260(14) 0.0244(16) 0.0048(12) 0.0058(12) -0.0001(12)
O10 0.049(2) 0.0341(17) 0.0368(19) 0.0155(14) 0.0096(16) 0.0039(14)
O11 0.0303(16) 0.0280(15) 0.0229(16) -0.0048(12) 0.0032(13) -0.0038(12)
O12 0.0267(16) 0.0308(15) 0.0202(15) -0.0051(12) 0.0027(12) 0.0064(12)
O13 0.047(2) 0.0413(18) 0.0301(18) -0.0130(14) -0.0001(15) 0.0072(15)
O14 0.0334(18) 0.073(2) 0.0153(16) 0.0036(17) 0.0018(14) 0.0090(16)
O15 0.0316(18) 0.0495(19) 0.0258(18) 0.0128(15) 0.0060(14) 0.0003(15)
O16 0.148(6) 0.077(4) 0.110(5) 0.012(4) 0.009(4) -0.020(4)
O17 0.100(4) 0.130(5) 0.151(6) -0.069(4) 0.097(4) -0.044(4)
O18 0.061(3) 0.057(3) 0.062(3) 0.000(2) 0.009(2) -0.015(2)
O19 0.063(3) 0.061(2) 0.045(2) -0.0063(19) 0.014(2) 0.007(2)
O20 0.216(7) 0.146(5) 0.052(3) -0.059(3) -0.057(4) 0.129(5)
N1 0.050(3) 0.037(2) 0.035(2) -0.0107(18) 0.001(2) 0.0120(18)
N2 0.053(3) 0.039(2) 0.028(2) -0.0073(17) 0.0009(19) 0.0129(19)
N3 0.047(3) 0.040(2) 0.038(2) 0.0154(18) -0.001(2) -0.0108(18)
N4 0.045(3) 0.050(2) 0.034(2) 0.019(2) -0.008(2) -0.018(2)
C1 0.036(3) 0.051(3) 0.032(3) 0.002(2) 0.017(2) -0.004(2)
C2 0.023(2) 0.033(2) 0.022(2) 0.0000(18) 0.0064(17) -0.0028(17)
C3 0.042(3) 0.061(3) 0.036(3) 0.002(2) 0.020(2) 0.004(2)
C4 0.026(2) 0.042(2) 0.022(2) -0.0014(19) 0.0059(18) 0.0046(18)
C5 0.039(3) 0.045(3) 0.043(3) -0.006(2) 0.007(2) 0.008(2)
C6 0.044(3) 0.053(3) 0.036(3) -0.005(2) 0.016(2) 0.008(2)
C7 0.053(3) 0.037(3) 0.055(4) 0.006(2) 0.015(3) 0.002(2)
C8 0.062(4) 0.052(3) 0.042(3) 0.013(2) 0.023(3) 0.011(3)
C9 0.047(3) 0.068(4) 0.057(4) 0.026(3) 0.017(3) 0.007(3)
C10 0.051(3) 0.063(3) 0.044(3) 0.007(3) 0.017(3) 0.001(3)
C11 0.062(4) 0.031(2) 0.046(3) 0.002(2) 0.005(3) -0.007(2)
C12 0.066(4) 0.039(3) 0.038(3) 0.005(2) -0.001(3) -0.012(2)

loop_
_atom_type_symbol
_atom_type_description
_atom_type_scat_dispersion_real
_atom_type_scat_dispersion_imag
_atom_type_scat_source
C C 0.0033 0.0016 'International Tables Vol C Tables 4.2.6.8 and 6.1.1.4'
H H 0.0000 0.0000 'International Tables Vol C Tables 4.2.6.8 and 6.1.1.4'
N N 0.0061 0.0033 'International Tables Vol C Tables 4.2.6.8 and 6.1.1.4'
O O 0.0106 0.0060 'International Tables Vol C Tables 4.2.6.8 and 6.1.1.4'
Ru Ru -1.2594 0.8363 'International Tables Vol C Tables 4.2.6.8 and 6.1.1.4'
P P 0.1023 0.0942 'International Tables Vol C Tables 4.2.6.8 and 6.1.1.4'
Cl Cl 0.1484 0.1585 'International Tables Vol C Tables 4.2.6.8 and 6.1.1.4'

loop_
_geom_angle_atom_site_label_1
_geom_angle_atom_site_label_2
_geom_angle_atom_site_label_3
_geom_angle
O8 Ru1 O4 89.07(11)
O8 Ru1 O11 89.98(12)
O4 Ru1 O11 175.48(11)
O8 Ru1 O1 174.46(11)
O4 Ru1 O1 90.01(11)
O11 Ru1 O1 90.51(11)
O8 Ru1 O15 88.63(11)
O4 Ru1 O15 94.94(12)
O11 Ru1 O15 80.62(12)
O1 Ru1 O15 86.00(11)
O8 Ru1 Ru2 92.49(8)
O4 Ru1 Ru2 92.31(8)
O11 Ru1 Ru2 92.15(8)
O1 Ru1 Ru2 93.01(8)
O15 Ru1 Ru2 172.69(9)
O5 Ru2 O9 88.39(11)
O5 Ru2 O2 90.28(11)
O9 Ru2 O2 176.32(11)
O5 Ru2 O12 175.95(11)
O9 Ru2 O12 91.07(11)
O2 Ru2 O12 90.01(11)
O5 Ru2 Ru1 92.35(8)
O9 Ru2 Ru1 92.24(8)
O2 Ru2 Ru1 91.25(8)
O12 Ru2 Ru1 91.68(8)
O5 Ru2 Cl1 90.42(8)
O9 Ru2 Cl1 89.38(8)
O2 Ru2 Cl1 87.20(8)
O12 Ru2 Cl1 85.56(8)
Ru1 Ru2 Cl1 176.83(3)
O3 P1 O2 113.01(17)
O3 P1 O1 111.95(16)
O2 P1 O1 108.71(16)
O3 P1 C2 109.49(18)
O2 P1 C2 107.12(17)
O1 P1 C2 106.25(17)
O6 P2 O4 112.47(17)
O6 P2 O5 112.73(17)
O4 P2 O5 109.64(16)
O6 P2 C2 110.70(18)
O4 P2 C2 104.53(17)
O5 P2 C2 106.28(17)
O10 P3 O9 113.95(17)
O10 P3 O8 109.26(17)
O9 P3 O8 109.68(16)
O10 P3 C4 110.4(2)
O9 P3 C4 106.81(17)
O8 P3 C4 106.47(18)
O13 P4 O11 112.91(18)
O13 P4 O12 112.74(17)
O11 P4 O12 107.53(16)
O13 P4 C4 110.01(19)
O11 P4 C4 106.84(18)
O12 P4 C4 106.43(18)
P1 O1 Ru1 113.34(15)
P1 O2 Ru2 115.12(15)
P2 O4 Ru1 114.94(16)
P2 O5 Ru2 114.70(14)
C2 O7 H7 109.5
P3 O8 Ru1 114.35(15)
P3 O9 Ru2 113.61(15)
P4 O11 Ru1 114.95(15)
P4 O12 Ru2 114.72(15)
C4 O14 H14 109.5
Ru1 O15 H15A 121(5)
Ru1 O15 H15B 103(5)
H15A O15 H15B 103(6)
H16A O16 H16B 114(7)
H17A O17 H17B 100(6)
H18A O18 H18B 101(6)
H19A O19 H19B 108(6)
H20A O20 H20B 103(6)
C6 N1 C7 111.1(4)
C6 N1 H1D 109.4
C7 N1 H1D 109.4
C6 N1 H1E 109.4
C7 N1 H1E 109.4
H1D N1 H1E 108.0
C8 N2 C5 111.3(4)
C8 N2 H2A 109.4
C5 N2 H2A 109.4
C8 N2 H2B 109.4
C5 N2 H2B 109.4
H2A N2 H2B 108.0
C12 N3 C9 111.3(4)
C12 N3 H3D 109.4
C9 N3 H3D 109.4
C12 N3 H3E 109.4
C9 N3 H3E 109.4
H3D N3 H3E 108.0
C10 N4 C11 110.9(4)
C10 N4 H4A 109.5
C11 N4 H4A 109.5
C10 N4 H4B 109.5
C11 N4 H4B 109.5
H4A N4 H4B 108.0
C2 C1 H1A 109.5
C2 C1 H1B 109.5
H1A C1 H1B 109.5
C2 C1 H1C 109.5
H1A C1 H1C 109.5
H1B C1 H1C 109.5
O7 C2 C1 105.9(3)
O7 C2 P1 108.6(3)
C1 C2 P1 111.0(3)
O7 C2 P2 109.5(3)
C1 C2 P2 109.9(3)
P1 C2 P2 111.7(2)
C4 C3 H3A 109.5
C4 C3 H3B 109.5
H3A C3 H3B 109.5
C4 C3 H3C 109.5
H3A C3 H3C 109.5
H3B C3 H3C 109.5
O14 C4 C3 112.3(4)
O14 C4 P3 105.4(3)
C3 C4 P3 110.4(3)
O14 C4 P4 106.5(3)
C3 C4 P4 110.6(3)
P3 C4 P4 111.5(2)
N2 C5 C6 110.5(4)
N2 C5 H5A 109.6
C6 C5 H5A 109.6
N2 C5 H5B 109.6
C6 C5 H5B 109.6
H5A C5 H5B 108.1
N1 C6 C5 110.6(4)
N1 C6 H6A 109.5
C5 C6 H6A 109.5
N1 C6 H6B 109.5
C5 C6 H6B 109.5
H6A C6 H6B 108.1
N1 C7 C8 110.3(4)
N1 C7 H7A 109.6
C8 C7 H7A 109.6
N1 C7 H7B 109.6
C8 C7 H7B 109.6
H7A C7 H7B 108.1
N2 C8 C7 111.2(4)
N2 C8 H8A 109.4
C7 C8 H8A 109.4
N2 C8 H8B 109.4
C7 C8 H8B 109.4
H8A C8 H8B 108.0
N3 C9 C10 109.7(4)
N3 C9 H9A 109.7
C10 C9 H9A 109.7
N3 C9 H9B 109.7
C10 C9 H9B 109.7
H9A C9 H9B 108.2
N4 C10 C9 111.1(5)
N4 C10 H10A 109.4
C9 C10 H10A 109.4
N4 C10 H10B 109.4
C9 C10 H10B 109.4
H10A C10 H10B 108.0
N4 C11 C12 111.0(5)
N4 C11 H11A 109.4
C12 C11 H11A 109.4
N4 C11 H11B 109.4
C12 C11 H11B 109.4
H11A C11 H11B 108.0
N3 C12 C11 110.8(4)
N3 C12 H12A 109.5
C11 C12 H12A 109.5
N3 C12 H12B 109.5
C11 C12 H12B 109.5
H12A C12 H12B 108.1

loop_
_geom_bond_atom_site_label_1
_geom_bond_atom_site_label_2
_geom_bond_distance
Ru1 O8 2.012(3)
Ru1 O4 2.037(3)
Ru1 O11 2.037(3)
Ru1 O1 2.042(3)
Ru1 O15 2.337(3)
Ru1 Ru2 2.3669(6)
Ru2 O5 2.035(3)
Ru2 O9 2.036(3)
Ru2 O2 2.041(3)
Ru2 O12 2.046(3)
Ru2 Cl1 2.6112(13)
P1 O3 1.496(3)
P1 O2 1.543(3)
P1 O1 1.557(3)
P1 C2 1.850(4)
P2 O6 1.492(3)
P2 O4 1.544(3)
P2 O5 1.554(3)
P2 C2 1.851(4)
P3 O10 1.493(3)
P3 O9 1.544(3)
P3 O8 1.556(3)
P3 C4 1.837(4)
P4 O13 1.487(3)
P4 O11 1.550(3)
P4 O12 1.553(3)
P4 C4 1.842(4)
O7 C2 1.452(5)
O7 H7 0.8200
O14 C4 1.447(5)
O14 H14 0.8200
O15 H15A 0.85(2)
O15 H15B 0.83(2)
O16 H16A 0.86(2)
O16 H16B 0.83(2)
O17 H17A 0.86(2)
O17 H17B 0.83(2)
O18 H18A 0.85(2)
O18 H18B 0.87(2)
O19 H19A 0.85(2)
O19 H19B 0.86(2)
O20 H20A 0.82(2)
O20 H20B 0.84(2)
N1 C6 1.483(6)
N1 C7 1.495(6)
N1 H1D 0.9000
N1 H1E 0.9000
N2 C8 1.479(6)
N2 C5 1.482(6)
N2 H2A 0.9000
N2 H2B 0.9000
N3 C12 1.482(6)
N3 C9 1.488(7)
N3 H3D 0.9000
N3 H3E 0.9000
N4 C10 1.466(6)
N4 C11 1.477(7)
N4 H4A 0.9000
N4 H4B 0.9000
C1 C2 1.530(6)
C1 H1A 0.9600
C1 H1B 0.9600
C1 H1C 0.9600
C3 C4 1.529(6)
C3 H3A 0.9600
C3 H3B 0.9600
C3 H3C 0.9600
C5 C6 1.507(6)
C5 H5A 0.9700
C5 H5B 0.9700
C6 H6A 0.9700
C6 H6B 0.9700
C7 C8 1.501(7)
C7 H7A 0.9700
C7 H7B 0.9700
C8 H8A 0.9700
C8 H8B 0.9700
C9 C10 1.513(7)
C9 H9A 0.9700
C9 H9B 0.9700
C10 H10A 0.9700
C10 H10B 0.9700
C11 C12 1.507(6)
C11 H11A 0.9700
C11 H11B 0.9700
C12 H12A 0.9700
C12 H12B 0.9700

loop_
_geom_torsion_atom_site_label_1
_geom_torsion_atom_site_label_2
_geom_torsion_atom_site_label_3
_geom_torsion_atom_site_label_4
_geom_torsion
O8 Ru1 Ru2 O5 89.01(11)
O4 Ru1 Ru2 O5 -0.16(10)
O11 Ru1 Ru2 O5 179.09(10)
O1 Ru1 Ru2 O5 -90.29(11)
O15 Ru1 Ru2 O5 -172.4(6)
O8 Ru1 Ru2 O9 0.53(11)
O4 Ru1 Ru2 O9 -88.64(11)
O11 Ru1 Ru2 O9 90.61(11)
O1 Ru1 Ru2 O9 -178.77(10)
O15 Ru1 Ru2 O9 99.1(6)
O8 Ru1 Ru2 O2 179.34(10)
O4 Ru1 Ru2 O2 90.17(11)
O11 Ru1 Ru2 O2 -90.58(11)
O1 Ru1 Ru2 O2 0.04(11)
O15 Ru1 Ru2 O2 -82.0(6)
O8 Ru1 Ru2 O12 -90.61(11)
O4 Ru1 Ru2 O12 -179.78(10)
O11 Ru1 Ru2 O12 -0.53(10)
O1 Ru1 Ru2 O12 90.09(11)
O15 Ru1 Ru2 O12 8.0(6)
O8 Ru1 Ru2 Cl1 -120.0(5)
O4 Ru1 Ru2 Cl1 150.8(5)
O11 Ru1 Ru2 Cl1 -30.0(5)
O1 Ru1 Ru2 Cl1 60.6(5)
O15 Ru1 Ru2 Cl1 -21.4(8)
O3 P1 O1 Ru1 -170.85(17)
O2 P1 O1 Ru1 -45.3(2)
C2 P1 O1 Ru1 69.7(2)
O8 Ru1 O1 P1 -148.4(10)
O4 Ru1 O1 P1 -67.95(18)
O11 Ru1 O1 P1 116.54(18)
O15 Ru1 O1 P1 -162.90(19)
Ru2 Ru1 O1 P1 24.36(16)
O3 P1 O2 Ru2 171.16(15)
O1 P1 O2 Ru2 46.2(2)
C2 P1 O2 Ru2 -68.2(2)
O5 Ru2 O2 P1 67.31(17)
O9 Ru2 O2 P1 136.1(16)
O12 Ru2 O2 P1 -116.73(17)
Ru1 Ru2 O2 P1 -25.05(15)
Cl1 Ru2 O2 P1 157.72(15)
O6 P2 O4 Ru1 169.02(16)
O5 P2 O4 Ru1 42.7(2)
C2 P2 O4 Ru1 -70.8(2)
O8 Ru1 O4 P2 -115.45(18)
O11 Ru1 O4 P2 166.6(13)
O1 Ru1 O4 P2 70.02(18)
O15 Ru1 O4 P2 156.01(17)
Ru2 Ru1 O4 P2 -23.00(16)
O6 P2 O5 Ru2 -168.94(15)
O4 P2 O5 Ru2 -42.8(2)
C2 P2 O5 Ru2 69.6(2)
O9 Ru2 O5 P2 115.29(17)
O2 Ru2 O5 P2 -68.14(17)
O12 Ru2 O5 P2 -162.3(14)
Ru1 Ru2 O5 P2 23.12(15)
Cl1 Ru2 O5 P2 -155.34(15)
O10 P3 O8 Ru1 -170.22(16)
O9 P3 O8 Ru1 -44.7(2)
C4 P3 O8 Ru1 70.6(2)
O4 Ru1 O8 P3 115.63(17)
O11 Ru1 O8 P3 -68.79(18)
O1 Ru1 O8 P3 -163.8(10)
O15 Ru1 O8 P3 -149.40(18)
Ru2 Ru1 O8 P3 23.36(16)
O10 P3 O9 Ru2 167.70(17)
O8 P3 O9 Ru2 44.9(2)
C4 P3 O9 Ru2 -70.1(2)
O5 Ru2 O9 P3 -116.82(18)
O2 Ru2 O9 P3 174.3(16)
O12 Ru2 O9 P3 67.19(18)
Ru1 Ru2 O9 P3 -24.53(16)
Cl1 Ru2 O9 P3 152.74(16)
O13 P4 O11 Ru1 170.80(16)
O12 P4 O11 Ru1 45.8(2)
C4 P4 O11 Ru1 -68.1(2)
O8 Ru1 O11 P4 67.81(18)
O4 Ru1 O11 P4 145.7(13)
O1 Ru1 O11 P4 -117.72(17)
O15 Ru1 O11 P4 156.42(18)
Ru2 Ru1 O11 P4 -24.68(16)
O13 P4 O12 Ru2 -171.40(18)
O11 P4 O12 Ru2 -46.3(2)
C4 P4 O12 Ru2 67.9(2)
O5 Ru2 O12 P4 -148.9(14)
O9 Ru2 O12 P4 -66.55(18)
O2 Ru2 O12 P4 116.96(18)
Ru1 Ru2 O12 P4 25.72(16)
Cl1 Ru2 O12 P4 -155.85(17)
O3 P1 C2 O7 58.6(3)
O2 P1 C2 O7 -64.3(3)
O1 P1 C2 O7 179.6(2)
O3 P1 C2 C1 -57.5(3)
O2 P1 C2 C1 179.7(3)
O1 P1 C2 C1 63.6(3)
O3 P1 C2 P2 179.5(2)
O2 P1 C2 P2 56.6(2)
O1 P1 C2 P2 -59.4(2)
O6 P2 C2 O7 -59.5(3)
O4 P2 C2 O7 179.2(3)
O5 P2 C2 O7 63.3(3)
O6 P2 C2 C1 56.5(3)
O4 P2 C2 C1 -64.8(3)
O5 P2 C2 C1 179.3(3)
O6 P2 C2 P1 -179.8(2)
O4 P2 C2 P1 58.9(2)
O5 P2 C2 P1 -57.1(2)
O10 P3 C4 O14 -60.7(3)
O9 P3 C4 O14 174.9(3)
O8 P3 C4 O14 57.8(3)
O10 P3 C4 C3 60.7(3)
O9 P3 C4 C3 -63.6(3)
O8 P3 C4 C3 179.2(3)
O10 P3 C4 P4 -175.9(2)
O9 P3 C4 P4 59.8(3)
O8 P3 C4 P4 -57.4(2)
O13 P4 C4 O14 64.9(3)
O11 P4 C4 O14 -58.0(3)
O12 P4 C4 O14 -172.7(3)
O13 P4 C4 C3 -57.4(4)
O11 P4 C4 C3 179.7(3)
O12 P4 C4 C3 65.0(3)
O13 P4 C4 P3 179.3(2)
O11 P4 C4 P3 56.4(3)
O12 P4 C4 P3 -58.2(3)
C8 N2 C5 C6 -56.7(5)
C7 N1 C6 C5 -56.9(5)
N2 C5 C6 N1 56.7(5)
C6 N1 C7 C8 56.2(5)
C5 N2 C8 C7 56.6(5)
N1 C7 C8 N2 -55.8(5)
C12 N3 C9 C10 56.3(6)
C11 N4 C10 C9 57.7(5)
N3 C9 C10 N4 -57.2(6)
C10 N4 C11 C12 -56.6(5)
C9 N3 C12 C11 -56.0(6)
N4 C11 C12 N3 55.6(6)
